data_1544493
loop_
_publ_author_name
'Liu, Qing-Xin'
'Yang, Yong-Xun'
'Zhang, Jian-Ping'
'Chen, Li-Ping'
'Shen, Yun-Heng'
'Li, Hui-Liang'
'Zhang, Wei-Dong'

_publ_section_title
;
 Isolation, Structure Elucidation, and Absolute Configuration of Highly
 Oxygenated Germacranolides from Carpesium cernuum.
;
_journal_issue 10
_journal_name_full 'Journal of natural products'
_journal_page_first 2479
_journal_page_last 2486
_journal_paper_doi 10.1021/acs.jnatprod.6b00315
_journal_volume 79
_journal_year 2016
_chemical_absolute_configuration rmad
_chemical_formula_moiety 'C26 H40 O10'
_chemical_formula_sum 'C26 H40 O10'
_chemical_formula_weight 512.58
_chemical_name_systematic
;
 ?
;
_space_group_crystal_system hexagonal
_space_group_IT_number 169
_space_group_name_Hall 'P 61'
_space_group_name_H-M_alt 'P 61'
_symmetry_space_group_name_Hall 'P 61'
_symmetry_space_group_name_H-M 'P 61'
_atom_sites_solution_hydrogens geom
_atom_sites_solution_primary direct
_audit_creation_date 2015-09-15
_audit_creation_method
;
Olex2 1.2
(compiled 2015.01.26 svn.r3150 for OlexSys, GUI svn.r4998)
;
_cell_angle_alpha 90
_cell_angle_beta 90
_cell_angle_gamma 120
_cell_formula_units_Z 6
_cell_length_a 22.8955(3)
_cell_length_b 22.8955(3)
_cell_length_c 9.7127(2)
_cell_measurement_reflns_used 3186
_cell_measurement_temperature 130(2)
_cell_measurement_theta_max 66.431
_cell_measurement_theta_min 3.861
_cell_volume 4409.31(12)
_computing_cell_refinement 'SAINT v7.68A (Bruker, 2009)'
_computing_data_reduction 'SAINT v7.68A (Bruker, 2009)'
_computing_molecular_graphics 'Olex2 (Dolomanov et al., 2009)'
_computing_publication_material 'Olex2 (Dolomanov et al., 2009)'
_computing_structure_refinement 'XL (Sheldrick, 2008)'
_computing_structure_solution 'XS (Sheldrick, 2008)'
_diffrn_ambient_temperature 130
_diffrn_measured_fraction_theta_full 0.978
_diffrn_measured_fraction_theta_max 0.973
_diffrn_measurement_device_type 'Bruker APEX-II CCD'
_diffrn_measurement_method '\f and \w scans'
_diffrn_radiation_monochromator graphite
_diffrn_radiation_type CuK\a
_diffrn_radiation_wavelength 1.54178
_diffrn_reflns_av_R_equivalents 0.0464
_diffrn_reflns_av_unetI/netI 0.0370
_diffrn_reflns_Laue_measured_fraction_full 0.978
_diffrn_reflns_Laue_measured_fraction_max 0.973
_diffrn_reflns_limit_h_max 25
_diffrn_reflns_limit_h_min -26
_diffrn_reflns_limit_k_max 26
_diffrn_reflns_limit_k_min -27
_diffrn_reflns_limit_l_max 10
_diffrn_reflns_limit_l_min -9
_diffrn_reflns_number 24657
_diffrn_reflns_point_group_measured_fraction_full 0.833
_diffrn_reflns_point_group_measured_fraction_max 0.827
_diffrn_reflns_theta_full 67.679
_diffrn_reflns_theta_max 70.053
_diffrn_reflns_theta_min 2.228
_diffrn_standards_number 0
_exptl_absorpt_coefficient_mu 0.735
_exptl_absorpt_correction_T_max 0.7533
_exptl_absorpt_correction_T_min 0.6096
_exptl_absorpt_correction_type multi-scan
_exptl_absorpt_process_details
;
SADABS-2008/1 (Bruker,2008) was used for absorption correction.
wR2(int) was 0.1504 before and 0.0587 after correction.
The Ratio of minimum to maximum transmission is 0.8092.
The \l/2 correction factor is 0.0015.
;
_exptl_crystal_colour colourless
_exptl_crystal_density_diffrn 1.158
_exptl_crystal_description prism
_exptl_crystal_F_000 1656
_exptl_crystal_size_max 0.18
_exptl_crystal_size_mid 0.03
_exptl_crystal_size_min 0.02
_refine_diff_density_max 0.548
_refine_diff_density_min -0.405
_refine_diff_density_rms 0.049
_refine_ls_abs_structure_details
;
 Flack x determined using 1423 quotients [(I+)-(I-)]/[(I+)+(I-)]
 (Parsons, Flack and Wagner, Acta Cryst. B69 (2013) 249-259).
;
_refine_ls_abs_structure_Flack 0.20(13)
_refine_ls_extinction_method none
_refine_ls_goodness_of_fit_ref 1.051
_refine_ls_hydrogen_treatment constr
_refine_ls_matrix_type full
_refine_ls_number_parameters 334
_refine_ls_number_reflns 4615
_refine_ls_number_restraints 91
_refine_ls_restrained_S_all 1.170
_refine_ls_R_factor_all 0.0573
_refine_ls_R_factor_gt 0.0524
_refine_ls_shift/su_max 0.010
_refine_ls_shift/su_mean 0.001
_refine_ls_structure_factor_coef Fsqd
_refine_ls_weighting_details 'w=1/[\s^2^(Fo^2^)+(0.1020P)^2^+0.5296P] where P=(Fo^2^+2Fc^2^)/3'
_refine_ls_weighting_scheme calc
_refine_ls_wR_factor_gt 0.1456
_refine_ls_wR_factor_ref 0.1509
_reflns_Friedel_coverage 0.599
_reflns_Friedel_fraction_full 0.669
_reflns_Friedel_fraction_max 0.661
_reflns_number_gt 4156
_reflns_number_total 4615
_reflns_threshold_expression 'I > 2\s(I)'
_cod_data_source_file np6b00315_si_002.cif
_cod_data_source_block cu_dm15690_0m
_cod_original_cell_volume 4409.31(15)
_cod_database_code 1544493
_shelxl_version_number 2014-3
_shelx_space_group_comment
;
The symmetry employed for this shelxl refinement is uniquely defined
by the following loop, which should always be used as a source of
symmetry information in preference to the above space-group names.
They are only intended as comments.
;
_shelx_estimated_absorpt_t_max 0.985
_shelx_estimated_absorpt_t_min 0.879
_olex2_refinement_description
;
1. Fixed Uiso
 At 1.2 times of:
  All C(H) groups, All C(H,H) groups
 At 1.5 times of:
  All C(H,H,H) groups, All O(H) groups
2. Uiso/Uaniso restraints and constraints
C1" \\sim C2" \\sim C3" \\sim C4" \\sim C5": within 2A with sigma of 0.005 and
sigma for terminal atoms of 0.01
C1' \\sim C2' \\sim C3' \\sim C4' \\sim C5': within 2A with sigma of 0.005 and
sigma for terminal atoms of 0.01
Uanis(C2") \\sim Ueq, Uanis(C5") \\sim Ueq, Uanis(C3") \\sim Ueq, Uanis(C4")
\\sim Ueq, Uanis(C3') \\sim Ueq, Uanis(C4') \\sim Ueq, Uanis(C5') \\sim Ueq:
with sigma of 0.005 and sigma for terminal atoms of 0.01
3.a Ternary CH refined with riding coordinates:
 C5(H5), C6(H6), C7(H7A), C8(H8), C9(H9), C10(H10), C11(H11), C3'(H3')
3.b Secondary CH2 refined with riding coordinates:
 C1(H1A,H1B), C2(H2A,H2B), C13(H13A,H13B), C2'(H2'A,H2'B)
3.c Aromatic/amide H refined with riding coordinates:
 C3"(H3")
3.d Idealised Me refined as rotating group:
 C14(H14A,H14B,H14C), C15(H15A,H15B,H15C), C16(H16A,H16B,H16C), C4"(H4"A,H4"B,
 H4"C), C5"(H5"A,H5"B,H5"C), C4'(H4'A,H4'B,H4'C), C5'(H5'A,H5'B,H5'C)
3.e Idealised tetrahedral OH refined as rotating group:
 O2(H2), O7(H7)
;
_olex2_submission_special_instructions 'No special instructions were received'

loop_
_space_group_symop_operation_xyz
'x, y, z'
'x-y, x, z+1/6'
'-y, x-y, z+1/3'
'-x, -y, z+1/2'
'-x+y, -x, z+2/3'
'y, -x+y, z+5/6'

loop_
_atom_site_label
_atom_site_type_symbol
_atom_site_fract_x
_atom_site_fract_y
_atom_site_fract_z
_atom_site_U_iso_or_equiv
_atom_site_adp_type
_atom_site_occupancy
_atom_site_site_symmetry_order
_atom_site_calc_flag
_atom_site_refinement_flags_posn
_atom_site_refinement_flags_adp
O1 O 0.77595(11) 0.41687(13) 0.0760(3) 0.0412(6) Uani 1 1 d . .
O2 O 0.94411(12) 0.49998(14) -0.0467(3) 0.0429(6) Uani 1 1 d . .
H2 H 0.9638 0.5321 -0.1024 0.064 Uiso 1 1 calc GR .
O3 O 0.95482(13) 0.60197(13) 0.1367(3) 0.0487(6) Uani 1 1 d . .
O4 O 0.8832(2) 0.63767(19) 0.1941(5) 0.0895(13) Uani 1 1 d . .
O5 O 0.94138(11) 0.53610(12) 0.3847(3) 0.0389(5) Uani 1 1 d . .
O6 O 0.91850(12) 0.50771(15) 0.6048(3) 0.0475(6) Uani 1 1 d . .
O7 O 0.98076(11) 0.39739(11) 0.2592(3) 0.0352(5) Uani 1 1 d . .
H7 H 1.0137 0.4215 0.2078 0.053 Uiso 1 1 calc GR .
O8 O 0.89929(13) 0.28553(13) 0.0962(3) 0.0502(7) Uani 1 1 d . .
O9 O 0.9093(2) 0.22385(19) 0.2651(6) 0.0804(11) Uani 1 1 d . .
O10 O 0.77909(11) 0.38278(12) 0.4599(3) 0.0375(5) Uani 1 1 d . .
C1 C 0.78688(19) 0.3019(2) -0.0081(4) 0.0498(9) Uani 1 1 d . .
H1A H 0.7952 0.2709 -0.0652 0.060 Uiso 1 1 calc R .
H1B H 0.7389 0.2888 -0.0206 0.060 Uiso 1 1 calc R .
C2 C 0.82995(18) 0.3729(2) -0.0653(4) 0.0467(9) Uani 1 1 d . .
H2A H 0.8775 0.3834 -0.0679 0.056 Uiso 1 1 calc R .
H2B H 0.8158 0.3735 -0.1613 0.056 Uiso 1 1 calc R .
C3 C 0.82662(16) 0.42763(19) 0.0141(4) 0.0383(7) Uani 1 1 d . .
C4 C 0.88685(16) 0.50043(19) 0.0091(4) 0.0383(7) Uani 1 1 d . .
C5 C 0.90378(16) 0.53208(17) 0.1541(4) 0.0369(7) Uani 1 1 d . .
H5 H 0.8626 0.5289 0.1972 0.044 Uiso 1 1 calc R .
C6 C 0.93559(15) 0.50377(16) 0.2518(3) 0.0334(7) Uani 1 1 d . .
H6 H 0.9815 0.5158 0.2177 0.040 Uiso 1 1 calc R .
C7 C 0.89410(14) 0.42755(15) 0.2791(3) 0.0311(6) Uani 1 1 d . .
H7A H 0.8464 0.4115 0.2511 0.037 Uiso 1 1 calc R .
C8 C 0.91972(15) 0.38818(16) 0.1968(3) 0.0328(7) Uani 1 1 d . .
H8 H 0.9299 0.4063 0.1007 0.039 Uiso 1 1 calc R .
C9 C 0.86973(16) 0.31280(17) 0.1910(4) 0.0391(7) Uani 1 1 d . .
H9 H 0.8677 0.2934 0.2843 0.047 Uiso 1 1 calc R .
C10 C 0.79700(16) 0.28966(18) 0.1444(4) 0.0432(8) Uani 1 1 d . .
H10 H 0.7801 0.3143 0.2020 0.052 Uiso 1 1 calc R .
C11 C 0.89600(15) 0.42127(16) 0.4350(4) 0.0337(7) Uani 1 1 d . .
H11 H 0.9316 0.4097 0.4579 0.040 Uiso 1 1 calc R .
C12 C 0.91878(15) 0.49125(18) 0.4874(4) 0.0364(7) Uani 1 1 d . .
C13 C 0.83000(16) 0.36859(19) 0.5016(4) 0.0380(7) Uani 1 1 d . .
H13A H 0.8185 0.3227 0.4715 0.046 Uiso 1 1 calc R .
H13B H 0.8344 0.3709 0.6031 0.046 Uiso 1 1 calc R .
C14 C 0.75236(19) 0.21364(19) 0.1763(6) 0.0591(12) Uani 1 1 d . .
H14A H 0.7635 0.1875 0.1125 0.089 Uiso 1 1 calc GR .
H14B H 0.7048 0.2004 0.1656 0.089 Uiso 1 1 calc GR .
H14C H 0.7605 0.2048 0.2711 0.089 Uiso 1 1 calc GR .
C15 C 0.8644(2) 0.5392(2) -0.0854(4) 0.0506(9) Uani 1 1 d . .
H15A H 0.9022 0.5851 -0.0995 0.076 Uiso 1 1 calc GR .
H15B H 0.8267 0.5413 -0.0428 0.076 Uiso 1 1 calc GR .
H15C H 0.8501 0.5161 -0.1743 0.076 Uiso 1 1 calc GR .
C16 C 0.71625(19) 0.3360(2) 0.5159(5) 0.0531(10) Uani 1 1 d . .
H16A H 0.7017 0.2912 0.4776 0.080 Uiso 1 1 calc GR .
H16B H 0.6830 0.3495 0.4929 0.080 Uiso 1 1 calc GR .
H16C H 0.7202 0.3347 0.6161 0.080 Uiso 1 1 calc GR .
C1" C 0.9385(3) 0.6504(3) 0.1564(7) 0.0741(13) Uani 1 1 d . U
C2" C 0.9996(4) 0.7184(3) 0.1242(10) 0.1041(17) Uani 1 1 d . U
C3" C 0.9958(6) 0.7671(5) 0.0768(13) 0.137(3) Uani 1 1 d . U
H3" H 1.0363 0.8065 0.0505 0.164 Uiso 1 1 calc R .
C4" C 0.9345(5) 0.7666(6) 0.0605(15) 0.152(4) Uani 1 1 d . U
H4"A H 0.9173 0.7517 -0.0328 0.228 Uiso 1 1 calc GR .
H4"B H 0.9419 0.8121 0.0755 0.228 Uiso 1 1 calc GR .
H4"C H 0.9017 0.7356 0.1276 0.228 Uiso 1 1 calc GR .
C5" C 1.0738(4) 0.7203(4) 0.1533(13) 0.133(3) Uani 1 1 d . U
H5"A H 1.0739 0.7043 0.2468 0.199 Uiso 1 1 calc GR .
H5"B H 1.1113 0.7666 0.1433 0.199 Uiso 1 1 calc GR .
H5"C H 1.0791 0.6911 0.0866 0.199 Uiso 1 1 calc GR .
C1' C 0.9186(3) 0.2435(3) 0.1489(8) 0.0733(14) Uani 1 1 d . U
C2' C 0.9522(4) 0.2249(4) 0.0404(9) 0.1009(18) Uani 1 1 d . U
H2'A H 0.9686 0.2592 -0.0335 0.121 Uiso 1 1 calc R .
H2'B H 0.9191 0.1810 -0.0004 0.121 Uiso 1 1 calc R .
C3' C 1.0111(4) 0.2200(5) 0.0998(12) 0.122(2) Uani 1 1 d . U
H3' H 0.9961 0.1891 0.1812 0.146 Uiso 1 1 calc R .
C4' C 1.0629(5) 0.2898(6) 0.1423(15) 0.154(4) Uani 1 1 d . U
H4'A H 1.0575 0.2960 0.2403 0.230 Uiso 1 1 calc GR .
H4'B H 1.0572 0.3227 0.0881 0.230 Uiso 1 1 calc GR .
H4'C H 1.1081 0.2963 0.1264 0.230 Uiso 1 1 calc GR .
C5' C 1.0358(6) 0.1903(7) -0.0194(17) 0.170(4) Uani 1 1 d . U
H5'A H 0.9991 0.1455 -0.0453 0.254 Uiso 1 1 calc GR .
H5'B H 1.0745 0.1868 0.0127 0.254 Uiso 1 1 calc GR .
H5'C H 1.0491 0.2203 -0.0995 0.254 Uiso 1 1 calc GR .

loop_
_atom_site_aniso_label
_atom_site_aniso_U_11
_atom_site_aniso_U_22
_atom_site_aniso_U_33
_atom_site_aniso_U_23
_atom_site_aniso_U_13
_atom_site_aniso_U_12
O1 0.0309(11) 0.0569(14) 0.0318(14) 0.0027(10) -0.0019(9) 0.0190(10)
O2 0.0364(12) 0.0597(15) 0.0352(15) 0.0156(11) 0.0105(10) 0.0261(11)
O3 0.0461(13) 0.0390(13) 0.0527(18) 0.0096(11) 0.0029(12) 0.0151(11)
O4 0.111(3) 0.064(2) 0.110(4) 0.011(2) 0.027(3) 0.056(2)
O5 0.0357(11) 0.0427(12) 0.0334(13) -0.0074(10) -0.0039(9) 0.0158(9)
O6 0.0374(12) 0.0676(17) 0.0310(15) -0.0134(12) -0.0052(10) 0.0213(12)
O7 0.0305(10) 0.0413(12) 0.0295(13) 0.0017(9) 0.0008(9) 0.0147(9)
O8 0.0454(13) 0.0466(14) 0.0563(18) -0.0155(12) 0.0000(12) 0.0213(11)
O9 0.077(2) 0.066(2) 0.108(4) 0.017(2) 0.010(2) 0.0440(18)
O10 0.0307(11) 0.0418(12) 0.0385(14) 0.0083(10) 0.0070(9) 0.0170(9)
C1 0.0439(19) 0.055(2) 0.045(2) -0.0207(17) -0.0126(16) 0.0205(16)
C2 0.0420(18) 0.067(2) 0.028(2) -0.0114(16) -0.0087(14) 0.0243(17)
C3 0.0318(15) 0.060(2) 0.0220(17) 0.0029(13) -0.0030(12) 0.0217(14)
C4 0.0313(15) 0.056(2) 0.0278(19) 0.0097(14) 0.0047(12) 0.0218(14)
C5 0.0321(15) 0.0401(16) 0.0362(19) 0.0076(13) 0.0048(13) 0.0163(13)
C6 0.0279(13) 0.0377(16) 0.0291(19) 0.0003(12) 0.0003(12) 0.0122(12)
C7 0.0271(13) 0.0365(15) 0.0251(17) 0.0009(12) -0.0006(11) 0.0123(12)
C8 0.0289(14) 0.0392(16) 0.0258(17) -0.0010(12) -0.0005(11) 0.0136(12)
C9 0.0337(16) 0.0383(16) 0.041(2) -0.0054(14) 0.0020(13) 0.0151(14)
C10 0.0323(15) 0.0396(17) 0.049(2) -0.0096(15) -0.0035(14) 0.0115(13)
C11 0.0308(14) 0.0448(17) 0.0226(17) 0.0007(12) -0.0011(11) 0.0167(13)
C12 0.0271(14) 0.0506(18) 0.0271(19) -0.0050(14) -0.0043(11) 0.0161(13)
C13 0.0347(16) 0.0513(18) 0.0277(18) 0.0076(13) 0.0041(12) 0.0213(14)
C14 0.0385(18) 0.0361(18) 0.087(4) -0.0073(19) -0.005(2) 0.0069(15)
C15 0.0450(19) 0.072(2) 0.041(2) 0.0163(18) 0.0055(16) 0.0334(19)
C16 0.0395(18) 0.061(2) 0.057(3) 0.0185(19) 0.0152(17) 0.0232(17)
C1" 0.088(3) 0.055(2) 0.085(4) 0.005(2) 0.009(3) 0.041(2)
C2" 0.125(3) 0.068(2) 0.121(4) 0.010(3) 0.011(3) 0.049(2)
C3" 0.140(4) 0.107(4) 0.148(5) 0.016(4) 0.008(4) 0.050(3)
C4" 0.132(6) 0.125(6) 0.175(8) 0.035(6) -0.007(6) 0.048(5)
C5" 0.085(4) 0.082(4) 0.179(7) -0.019(5) 0.031(5) 0.002(3)
C1' 0.068(3) 0.058(2) 0.104(4) -0.011(3) 0.002(3) 0.039(2)
C2' 0.096(3) 0.098(3) 0.133(5) -0.018(3) 0.017(3) 0.067(3)
C3' 0.109(3) 0.130(4) 0.153(4) -0.012(3) 0.015(3) 0.080(3)
C4' 0.102(5) 0.146(6) 0.198(8) -0.008(6) 0.032(6) 0.050(5)
C5' 0.152(6) 0.192(7) 0.210(8) -0.020(6) 0.029(6) 0.120(6)

loop_
_atom_type_symbol
_atom_type_description
_atom_type_scat_dispersion_real
_atom_type_scat_dispersion_imag
_atom_type_scat_source
C C 0.0181 0.0091 'International Tables Vol C Tables 4.2.6.8 and 6.1.1.4'
H H 0.0000 0.0000 'International Tables Vol C Tables 4.2.6.8 and 6.1.1.4'
O O 0.0492 0.0322 'International Tables Vol C Tables 4.2.6.8 and 6.1.1.4'

loop_
_geom_angle_atom_site_label_1
_geom_angle_atom_site_label_2
_geom_angle_atom_site_label_3
_geom_angle
C4 O2 H2 109.5
C1" O3 C5 119.4(3)
C12 O5 C6 111.6(2)
C8 O7 H7 109.5
C1' O8 C9 117.1(4)
C16 O10 C13 111.2(3)
H1A C1 H1B 107.2
C2 C1 H1A 107.8
C2 C1 H1B 107.8
C2 C1 C10 117.8(3)
C10 C1 H1A 107.8
C10 C1 H1B 107.9
C1 C2 H2A 108.5
C1 C2 H2B 108.5
H2A C2 H2B 107.5
C3 C2 C1 115.2(3)
C3 C2 H2A 108.5
C3 C2 H2B 108.5
O1 C3 C2 121.6(3)
O1 C3 C4 118.7(3)
C2 C3 C4 119.5(3)
O2 C4 C3 109.4(3)
O2 C4 C5 109.6(3)
O2 C4 C15 110.6(3)
C5 C4 C3 111.0(3)
C15 C4 C3 105.5(3)
C15 C4 C5 110.7(3)
O3 C5 C4 106.8(3)
O3 C5 H5 110.0
O3 C5 C6 104.5(3)
C4 C5 H5 110.0
C6 C5 C4 115.5(3)
C6 C5 H5 110.0
O5 C6 C5 106.0(3)
O5 C6 H6 109.7
O5 C6 C7 105.7(3)
C5 C6 H6 109.7
C5 C6 C7 115.8(3)
C7 C6 H6 109.7
C6 C7 H7A 108.2
C8 C7 C6 112.3(3)
C8 C7 H7A 108.2
C11 C7 C6 104.4(3)
C11 C7 H7A 108.2
C11 C7 C8 115.3(3)
O7 C8 C7 109.0(3)
O7 C8 H8 108.9
O7 C8 C9 107.8(3)
C7 C8 H8 108.9
C9 C8 C7 113.3(3)
C9 C8 H8 108.9
O8 C9 C8 105.2(3)
O8 C9 H9 108.1
O8 C9 C10 108.7(3)
C8 C9 H9 108.1
C8 C9 C10 118.1(3)
C10 C9 H9 108.1
C1 C10 H10 107.4
C9 C10 C1 116.9(3)
C9 C10 H10 107.4
C9 C10 C14 108.7(3)
C14 C10 C1 108.7(3)
C14 C10 H10 107.4
C7 C11 H11 108.2
C7 C11 C13 115.6(3)
C12 C11 C7 104.3(3)
C12 C11 H11 108.2
C12 C11 C13 112.1(3)
C13 C11 H11 108.2
O5 C12 C11 111.2(3)
O6 C12 O5 121.9(3)
O6 C12 C11 127.0(3)
O10 C13 C11 107.5(3)
O10 C13 H13A 110.2
O10 C13 H13B 110.2
C11 C13 H13A 110.2
C11 C13 H13B 110.2
H13A C13 H13B 108.5
C10 C14 H14A 109.5
C10 C14 H14B 109.5
C10 C14 H14C 109.5
H14A C14 H14B 109.5
H14A C14 H14C 109.5
H14B C14 H14C 109.5
C4 C15 H15A 109.5
C4 C15 H15B 109.5
C4 C15 H15C 109.5
H15A C15 H15B 109.5
H15A C15 H15C 109.5
H15B C15 H15C 109.5
O10 C16 H16A 109.5
O10 C16 H16B 109.5
O10 C16 H16C 109.5
H16A C16 H16B 109.5
H16A C16 H16C 109.5
H16B C16 H16C 109.5
O3 C1" C2" 108.8(5)
O4 C1" O3 122.2(5)
O4 C1" C2" 128.9(5)
C1" C2" C5" 112.8(6)
C3" C2" C1" 123.5(9)
C3" C2" C5" 123.6(9)
C2" C3" H3" 118.4
C2" C3" C4" 123.3(11)
C4" C3" H3" 118.4
C3" C4" H4"A 109.5
C3" C4" H4"B 109.5
C3" C4" H4"C 109.5
H4"A C4" H4"B 109.5
H4"A C4" H4"C 109.5
H4"B C4" H4"C 109.5
C2" C5" H5"A 109.5
C2" C5" H5"B 109.5
C2" C5" H5"C 109.5
H5"A C5" H5"B 109.5
H5"A C5" H5"C 109.5
H5"B C5" H5"C 109.5
O8 C1' C2' 109.7(6)
O9 C1' O8 124.7(5)
O9 C1' C2' 125.6(6)
C1' C2' H2'A 109.5
C1' C2' H2'B 109.5
C1' C2' C3' 110.9(8)
H2'A C2' H2'B 108.0
C3' C2' H2'A 109.5
C3' C2' H2'B 109.5
C2' C3' H3' 110.3
C2' C3' C5' 105.9(9)
C4' C3' C2' 106.6(8)
C4' C3' H3' 110.3
C4' C3' C5' 113.4(9)
C5' C3' H3' 110.3
C3' C4' H4'A 109.5
C3' C4' H4'B 109.5
C3' C4' H4'C 109.5
H4'A C4' H4'B 109.5
H4'A C4' H4'C 109.5
H4'B C4' H4'C 109.5
C3' C5' H5'A 109.5
C3' C5' H5'B 109.5
C3' C5' H5'C 109.5
H5'A C5' H5'B 109.5
H5'A C5' H5'C 109.5
H5'B C5' H5'C 109.5

loop_
_geom_bond_atom_site_label_1
_geom_bond_atom_site_label_2
_geom_bond_distance
O1 C3 1.218(4)
O2 H2 0.8400
O2 C4 1.424(4)
O3 C5 1.444(4)
O3 C1" 1.348(6)
O4 C1" 1.207(7)
O5 C6 1.461(4)
O5 C12 1.336(4)
O6 C12 1.203(5)
O7 H7 0.8400
O7 C8 1.439(4)
O8 C9 1.455(4)
O8 C1' 1.345(6)
O9 C1' 1.193(8)
O10 C13 1.417(4)
O10 C16 1.404(4)
C1 H1A 0.9900
C1 H1B 0.9900
C1 C2 1.523(6)
C1 C10 1.547(6)
C2 H2A 0.9900
C2 H2B 0.9900
C2 C3 1.506(5)
C3 C4 1.544(5)
C4 C5 1.542(5)
C4 C15 1.533(5)
C5 H5 1.0000
C5 C6 1.524(5)
C6 H6 1.0000
C6 C7 1.536(4)
C7 H7A 1.0000
C7 C8 1.525(4)
C7 C11 1.524(5)
C8 H8 1.0000
C8 C9 1.522(4)
C9 H9 1.0000
C9 C10 1.541(5)
C10 H10 1.0000
C10 C14 1.546(5)
C11 H11 1.0000
C11 C12 1.504(5)
C11 C13 1.528(4)
C13 H13A 0.9900
C13 H13B 0.9900
C14 H14A 0.9800
C14 H14B 0.9800
C14 H14C 0.9800
C15 H15A 0.9800
C15 H15B 0.9800
C15 H15C 0.9800
C16 H16A 0.9800
C16 H16B 0.9800
C16 H16C 0.9800
C1" C2" 1.517(9)
C2" C3" 1.249(12)
C2" C5" 1.702(13)
C3" H3" 0.9500
C3" C4" 1.406(14)
C4" H4"A 0.9800
C4" H4"B 0.9800
C4" H4"C 0.9800
C5" H5"A 0.9800
C5" H5"B 0.9800
C5" H5"C 0.9800
C1' C2' 1.487(8)
C2' H2'A 0.9900
C2' H2'B 0.9900
C2' C3' 1.523(11)
C3' H3' 1.0000
C3' C4' 1.495(14)
C3' C5' 1.582(15)
C4' H4'A 0.9800
C4' H4'B 0.9800
C4' H4'C 0.9800
C5' H5'A 0.9800
C5' H5'B 0.9800
C5' H5'C 0.9800

loop_
_geom_hbond_atom_site_label_D
_geom_hbond_atom_site_label_H
_geom_hbond_atom_site_label_A
_geom_hbond_distance_DH
_geom_hbond_distance_HA
_geom_hbond_distance_DA
_geom_hbond_angle_DHA
_geom_hbond_site_symmetry_A
O2 H2 O7 0.84 1.99 2.827(3) 171.6 4_764

loop_
_geom_torsion_atom_site_label_1
_geom_torsion_atom_site_label_2
_geom_torsion_atom_site_label_3
_geom_torsion_atom_site_label_4
_geom_torsion
O1 C3 C4 O2 170.0(3)
O1 C3 C4 C5 49.0(4)
O1 C3 C4 C15 -70.9(4)
O2 C4 C5 O3 65.7(3)
O2 C4 C5 C6 -49.9(4)
O3 C5 C6 O5 68.2(3)
O3 C5 C6 C7 -174.9(3)
O3 C1" C2" C3" 148.9(10)
O3 C1" C2" C5" -28.9(9)
O4 C1" C2" C3" -31.3(16)
O4 C1" C2" C5" 150.9(8)
O5 C6 C7 C8 -141.4(3)
O5 C6 C7 C11 -15.8(3)
O7 C8 C9 O8 -65.8(3)
O7 C8 C9 C10 172.7(3)
O8 C9 C10 C1 -51.1(4)
O8 C9 C10 C14 72.4(4)
O8 C1' C2' C3' 142.4(6)
O9 C1' C2' C3' -38.3(10)
C1 C2 C3 O1 -30.7(5)
C1 C2 C3 C4 153.7(3)
C2 C1 C10 C9 -52.2(5)
C2 C1 C10 C14 -175.7(3)
C2 C3 C4 O2 -14.2(4)
C2 C3 C4 C5 -135.3(3)
C2 C3 C4 C15 104.8(4)
C3 C4 C5 O3 -173.3(3)
C3 C4 C5 C6 71.1(3)
C4 C5 C6 O5 -174.9(2)
C4 C5 C6 C7 -58.0(4)
C5 O3 C1" O4 3.3(9)
C5 O3 C1" C2" -176.9(5)
C5 C6 C7 C8 101.6(3)
C5 C6 C7 C11 -132.8(3)
C6 O5 C12 O6 -179.1(3)
C6 O5 C12 C11 1.6(3)
C6 C7 C8 O7 75.4(3)
C6 C7 C8 C9 -164.5(3)
C6 C7 C11 C12 16.3(3)
C6 C7 C11 C13 139.9(3)
C7 C8 C9 O8 173.5(3)
C7 C8 C9 C10 52.0(4)
C7 C11 C12 O5 -11.7(3)
C7 C11 C12 O6 169.0(3)
C7 C11 C13 O10 -54.4(4)
C8 C7 C11 C12 140.0(3)
C8 C7 C11 C13 -96.5(3)
C8 C9 C10 C1 68.5(4)
C8 C9 C10 C14 -167.9(3)
C9 O8 C1' O9 5.0(7)
C9 O8 C1' C2' -175.7(4)
C10 C1 C2 C3 -54.5(4)
C11 C7 C8 O7 -44.0(3)
C11 C7 C8 C9 76.1(3)
C12 O5 C6 C5 132.7(3)
C12 O5 C6 C7 9.3(3)
C12 C11 C13 O10 65.0(4)
C13 C11 C12 O5 -137.5(3)
C13 C11 C12 O6 43.2(5)
C15 C4 C5 O3 -56.6(3)
C15 C4 C5 C6 -172.2(3)
C16 O10 C13 C11 179.4(3)
C1" O3 C5 C4 108.6(5)
C1" O3 C5 C6 -128.6(4)
C1" C2" C3" C4" 6(2)
C5" C2" C3" C4" -176.2(11)
C1' O8 C9 C8 113.9(4)
C1' O8 C9 C10 -118.7(4)
C1' C2' C3' C4' -66.6(10)
C1' C2' C3' C5' 172.4(8)

loop_
_smtbx_masks_void_nr
_smtbx_masks_void_average_x
_smtbx_masks_void_average_y
_smtbx_masks_void_average_z
_smtbx_masks_void_volume
_smtbx_masks_void_count_electrons
1 0.000 0.000 -0.060 349.1 67.4
